data_4518300
loop_
_publ_author_name
'Rumyantcev, Roman V.'
'Fukin, Georgy K.'
'Romanenko, Galina V.'
'Teplova, Irina A.'
'Bubnov, Michael P.'
'Cherkasov, Vladimir K.'

_publ_section_title
;
 Single Crystal X-ray Diffraction Studies of Two Polymorphic Modifications
 of the Dicarbonyl-<i>o</i>-Semiquinonato Rhodium Complex at Different
 Temperatures. Destruction Stimulated by Cooling Versus Stability.
;
_journal_issue 50
_journal_name_full 'ACS omega'
_journal_page_first 32792
_journal_page_last 32799
_journal_paper_doi 10.1021/acsomega.0c05344
_journal_volume 5
_journal_year 2020
_chemical_formula_sum 'C16 H20 O4 Rh'
_chemical_formula_weight 379.23
_space_group_crystal_system triclinic
_space_group_IT_number 2
_space_group_name_Hall '-P 1'
_space_group_name_H-M_alt 'P -1'
_atom_sites_solution_hydrogens geom
_atom_sites_solution_primary dual
_atom_sites_solution_secondary difmap
_audit_creation_method SHELXL-2014/7
_cell_angle_alpha 75.1170(11)
_cell_angle_beta 82.1363(13)
_cell_angle_gamma 78.3126(13)
_cell_formula_units_Z 4
_cell_length_a 6.5315(3)
_cell_length_b 11.5254(4)
_cell_length_c 22.7710(8)
_cell_measurement_reflns_used 9844
_cell_measurement_temperature 150(2)
_cell_measurement_theta_max 30.61
_cell_measurement_theta_min 2.96
_cell_volume 1615.78(11)
_computing_cell_refinement SAINT
_computing_data_collection APEX3
_computing_data_reduction SAINT
_computing_molecular_graphics SHELXTL
_computing_publication_material SHELXTL
_computing_structure_refinement SHELXL-2014/7
_computing_structure_solution SHELXT-2014/5
_diffrn_ambient_temperature 150(2)
_diffrn_measured_fraction_theta_full 0.996
_diffrn_measured_fraction_theta_max 0.997
_diffrn_measurement_device_type 'Bruker D8 Quest (CMOS)'
_diffrn_measurement_method '\w scans'
_diffrn_radiation_type MoK\a
_diffrn_radiation_wavelength 0.71073
_diffrn_reflns_av_R_equivalents 0.0203
_diffrn_reflns_av_unetI/netI 0.0216
_diffrn_reflns_Laue_measured_fraction_full 0.996
_diffrn_reflns_Laue_measured_fraction_max 0.997
_diffrn_reflns_limit_h_max 9
_diffrn_reflns_limit_h_min -9
_diffrn_reflns_limit_k_max 16
_diffrn_reflns_limit_k_min -16
_diffrn_reflns_limit_l_max 32
_diffrn_reflns_limit_l_min -32
_diffrn_reflns_number 27196
_diffrn_reflns_point_group_measured_fraction_full 0.996
_diffrn_reflns_point_group_measured_fraction_max 0.997
_diffrn_reflns_theta_full 25.242
_diffrn_reflns_theta_max 30.646
_diffrn_reflns_theta_min 2.264
_diffrn_source 'microfocus tube'
_exptl_absorpt_coefficient_mu 1.069
_exptl_absorpt_correction_T_max 0.8497
_exptl_absorpt_correction_T_min 0.6840
_exptl_absorpt_correction_type multi-scan
_exptl_absorpt_process_details SADABS-2016/2
_exptl_crystal_colour black
_exptl_crystal_density_diffrn 1.559
_exptl_crystal_description prism
_exptl_crystal_F_000 772
_exptl_crystal_size_max 0.440
_exptl_crystal_size_mid 0.140
_exptl_crystal_size_min 0.090
_refine_diff_density_max 0.449
_refine_diff_density_min -2.049
_refine_diff_density_rms 0.097
_refine_ls_extinction_method none
_refine_ls_goodness_of_fit_ref 1.077
_refine_ls_hydrogen_treatment constr
_refine_ls_matrix_type full
_refine_ls_number_parameters 391
_refine_ls_number_reflns 9976
_refine_ls_number_restraints 0
_refine_ls_restrained_S_all 1.077
_refine_ls_R_factor_all 0.0423
_refine_ls_R_factor_gt 0.0331
_refine_ls_shift/su_max 0.003
_refine_ls_shift/su_mean 0.000
_refine_ls_structure_factor_coef Fsqd
_refine_ls_weighting_details 'w=1/[\s^2^(Fo^2^)+(0.0426P)^2^+0.7515P] where P=(Fo^2^+2Fc^2^)/3'
_refine_ls_weighting_scheme calc
_refine_ls_wR_factor_gt 0.0822
_refine_ls_wR_factor_ref 0.0878
_reflns_Friedel_coverage 0.000
_reflns_number_gt 8331
_reflns_number_total 9976
_reflns_threshold_expression 'I > 2\s(I)'
_cod_data_source_file ao0c05344_si_002.cif
_cod_data_source_block 1_150
_cod_depositor_comments 'Adding full bibliography for 4518296--4518313.cif.'
_cod_database_code 4518300
_shelx_shelxl_version_number 2014/7
_shelx_space_group_comment
;
The symmetry employed for this shelxl refinement is uniquely defined
by the following loop, which should always be used as a source of
symmetry information in preference to the above space-group names.
They are only intended as comments.
;
_shelx_estimated_absorpt_t_min 0.651
_shelx_estimated_absorpt_t_max 0.910

loop_
_space_group_symop_operation_xyz
'x, y, z'
'-x, -y, -z'

loop_
_atom_site_label
_atom_site_type_symbol
_atom_site_fract_x
_atom_site_fract_y
_atom_site_fract_z
_atom_site_U_iso_or_equiv
_atom_site_adp_type
_atom_site_occupancy
_atom_site_site_symmetry_order
_atom_site_calc_flag
_atom_site_refinement_flags_posn
_atom_site_refinement_flags_adp
_atom_site_refinement_flags_occupancy
_atom_site_disorder_assembly
_atom_site_disorder_group
Rh1 Rh 0.32645(3) 0.58598(2) 0.72365(2) 0.04153(6) Uani 1 1 d . . . . .
Rh2 Rh 0.81799(3) 0.57909(2) 0.71991(2) 0.03822(5) Uani 1 1 d . . . . .
O1 O 0.3423(2) 0.42923(11) 0.78950(5) 0.0342(3) Uani 1 1 d . . . . .
O2 O 0.2868(2) 0.65368(11) 0.79892(5) 0.0330(3) Uani 1 1 d . . . . .
O3 O 0.3939(3) 0.46094(14) 0.62136(7) 0.0523(4) Uani 1 1 d . . . . .
O4 O 0.2664(2) 0.82660(13) 0.63333(7) 0.0433(3) Uani 1 1 d . . . . .
O5 O 0.8376(2) 0.64018(11) 0.62811(5) 0.0320(3) Uani 1 1 d . . . . .
O6 O 0.7482(2) 0.76109(11) 0.71275(5) 0.0319(3) Uani 1 1 d . . . . .
O7 O 0.9368(3) 0.31816(13) 0.71411(8) 0.0535(4) Uani 1 1 d . . . . .
O8 O 0.7977(2) 0.50670(15) 0.85618(6) 0.0465(4) Uani 1 1 d . . . . .
C1 C 0.3141(3) 0.44601(15) 0.84470(7) 0.0252(3) Uani 1 1 d . . . . .
C2 C 0.2857(3) 0.57056(15) 0.84997(7) 0.0251(3) Uani 1 1 d . . . . .
C3 C 0.2618(3) 0.59983(14) 0.90817(7) 0.0238(3) Uani 1 1 d . . . . .
C4 C 0.2570(3) 0.50220(15) 0.95765(7) 0.0263(3) Uani 1 1 d . . . . .
H4A H 0.2385 0.5171 0.9973 0.032 Uiso 1 1 calc R U . . .
C5 C 0.2785(3) 0.38006(15) 0.95226(7) 0.0265(3) Uani 1 1 d . . . . .
H5A H 0.2696 0.3178 0.9886 0.032 Uiso 1 1 calc R U . . .
C6 C 0.3113(2) 0.34700(14) 0.89745(7) 0.0228(3) Uani 1 1 d . . . . .
C7 C 0.2514(3) 0.73024(15) 0.91365(8) 0.0269(3) Uani 1 1 d . . . . .
C8 C 0.2227(3) 0.73786(17) 0.98047(8) 0.0329(4) Uani 1 1 d . . . . .
H8A H 0.0921 0.7102 1.0000 0.049 Uiso 1 1 calc R U . . .
H8B H 0.2161 0.8224 0.9826 0.049 Uiso 1 1 calc R U . . .
H8C H 0.3415 0.6859 1.0017 0.049 Uiso 1 1 calc R U . . .
C9 C 0.4595(3) 0.77239(17) 0.88496(9) 0.0349(4) Uani 1 1 d . . . . .
H9A H 0.5756 0.7196 0.9071 0.052 Uiso 1 1 calc R U . . .
H9B H 0.4533 0.8567 0.8873 0.052 Uiso 1 1 calc R U . . .
H9C H 0.4820 0.7677 0.8421 0.052 Uiso 1 1 calc R U . . .
C10 C 0.0658(3) 0.81534(18) 0.88130(10) 0.0391(4) Uani 1 1 d . . . . .
H10A H -0.0649 0.7860 0.8991 0.059 Uiso 1 1 calc R U . . .
H10B H 0.0862 0.8162 0.8378 0.059 Uiso 1 1 calc R U . . .
H10C H 0.0580 0.8981 0.8864 0.059 Uiso 1 1 calc R U . . .
C11 C 0.3436(3) 0.21554(14) 0.89169(7) 0.0262(3) Uani 1 1 d . . . . .
C12 C 0.1728(4) 0.19972(17) 0.85592(10) 0.0396(4) Uani 1 1 d . . . . .
H12A H 0.0343 0.2249 0.8760 0.059 Uiso 1 1 calc R U . . .
H12B H 0.1897 0.1139 0.8546 0.059 Uiso 1 1 calc R U . . .
H12C H 0.1852 0.2502 0.8142 0.059 Uiso 1 1 calc R U . . .
C13 C 0.3330(4) 0.12607(16) 0.95413(9) 0.0382(4) Uani 1 1 d . . . . .
H13A H 0.1944 0.1442 0.9758 0.057 Uiso 1 1 calc R U . . .
H13B H 0.4414 0.1341 0.9779 0.057 Uiso 1 1 calc R U . . .
H13C H 0.3565 0.0426 0.9487 0.057 Uiso 1 1 calc R U . . .
C14 C 0.5608(3) 0.18248(19) 0.85899(11) 0.0430(5) Uani 1 1 d . . . . .
H14A H 0.5701 0.2367 0.8181 0.065 Uiso 1 1 calc R U . . .
H14B H 0.5819 0.0978 0.8555 0.065 Uiso 1 1 calc R U . . .
H14C H 0.6691 0.1919 0.8824 0.065 Uiso 1 1 calc R U . . .
C15 C 0.3661(4) 0.51030(18) 0.65955(8) 0.0395(4) Uani 1 1 d . . . . .
C16 C 0.2912(3) 0.73567(17) 0.66771(8) 0.0350(4) Uani 1 1 d . . . . .
C17 C 0.7991(3) 0.75875(14) 0.60948(7) 0.0245(3) Uani 1 1 d . . . . .
C18 C 0.7500(3) 0.82599(15) 0.65692(7) 0.0245(3) Uani 1 1 d . . . . .
C19 C 0.7039(2) 0.95594(14) 0.64229(7) 0.0228(3) Uani 1 1 d . . . . .
C20 C 0.7119(3) 1.01041(14) 0.58096(7) 0.0248(3) Uani 1 1 d . . . . .
H20A H 0.6843 1.0969 0.5689 0.030 Uiso 1 1 calc R U . . .
C21 C 0.7590(2) 0.94447(15) 0.53456(7) 0.0245(3) Uani 1 1 d . . . . .
H21A H 0.7605 0.9892 0.4932 0.029 Uiso 1 1 calc R U . . .
C22 C 0.8025(2) 0.81951(14) 0.54642(7) 0.0219(3) Uani 1 1 d . . . . .
C23 C 0.6455(3) 1.02621(15) 0.69233(7) 0.0263(3) Uani 1 1 d . . . . .
C24 C 0.6101(3) 1.16433(16) 0.66625(9) 0.0331(4) Uani 1 1 d . . . . .
H24A H 0.7394 1.1879 0.6432 0.050 Uiso 1 1 calc R U . . .
H24B H 0.5715 1.2059 0.6997 0.050 Uiso 1 1 calc R U . . .
H24C H 0.4968 1.1876 0.6391 0.050 Uiso 1 1 calc R U . . .
C25 C 0.4404(3) 0.99361(18) 0.72818(9) 0.0358(4) Uani 1 1 d . . . . .
H25A H 0.4586 0.9054 0.7454 0.054 Uiso 1 1 calc R U . . .
H25B H 0.3278 1.0183 0.7008 0.054 Uiso 1 1 calc R U . . .
H25C H 0.4038 1.0363 0.7613 0.054 Uiso 1 1 calc R U . . .
C26 C 0.8241(3) 0.9932(2) 0.73446(10) 0.0414(5) Uani 1 1 d . . . . .
H26A H 0.9550 1.0110 0.7103 0.062 Uiso 1 1 calc R U . . .
H26B H 0.8413 0.9062 0.7546 0.062 Uiso 1 1 calc R U . . .
H26C H 0.7898 1.0414 0.7654 0.062 Uiso 1 1 calc R U . . .
C27 C 0.8456(3) 0.74768(15) 0.49697(7) 0.0244(3) Uani 1 1 d . . . . .
C28 C 0.8397(3) 0.83299(17) 0.43312(7) 0.0299(3) Uani 1 1 d . . . . .
H28A H 0.7007 0.8843 0.4291 0.045 Uiso 1 1 calc R U . . .
H28B H 0.8684 0.7845 0.4024 0.045 Uiso 1 1 calc R U . . .
H28C H 0.9464 0.8848 0.4270 0.045 Uiso 1 1 calc R U . . .
C29 C 1.0637(3) 0.66649(18) 0.50105(9) 0.0347(4) Uani 1 1 d . . . . .
H29A H 1.1701 0.7169 0.4986 0.052 Uiso 1 1 calc R U . . .
H29B H 1.0938 0.6256 0.4672 0.052 Uiso 1 1 calc R U . . .
H29C H 1.0662 0.6052 0.5399 0.052 Uiso 1 1 calc R U . . .
C30 C 0.6768(3) 0.66799(18) 0.50522(9) 0.0344(4) Uani 1 1 d . . . . .
H30A H 0.5375 0.7196 0.5045 0.052 Uiso 1 1 calc R U . . .
H30B H 0.6863 0.6078 0.5444 0.052 Uiso 1 1 calc R U . . .
H30C H 0.6987 0.6258 0.4720 0.052 Uiso 1 1 calc R U . . .
C31 C 0.8903(4) 0.41620(18) 0.71771(9) 0.0389(4) Uani 1 1 d . . . . .
C32 C 0.8044(3) 0.53410(18) 0.80468(9) 0.0363(4) Uani 1 1 d . . . . .

loop_
_atom_site_aniso_label
_atom_site_aniso_U_11
_atom_site_aniso_U_22
_atom_site_aniso_U_33
_atom_site_aniso_U_23
_atom_site_aniso_U_13
_atom_site_aniso_U_12
Rh1 0.08295(14) 0.02425(8) 0.01765(7) -0.00215(5) -0.00506(7) -0.01321(7)
Rh2 0.06400(12) 0.02331(7) 0.02239(7) -0.00104(5) -0.00538(6) -0.00087(6)
O1 0.0605(9) 0.0228(6) 0.0192(5) -0.0025(4) -0.0043(5) -0.0098(5)
O2 0.0560(8) 0.0229(6) 0.0200(6) -0.0019(4) -0.0055(5) -0.0094(5)
O3 0.0897(13) 0.0405(8) 0.0305(7) -0.0130(6) -0.0092(7) -0.0113(8)
O4 0.0507(9) 0.0337(7) 0.0413(8) 0.0051(6) -0.0097(6) -0.0117(6)
O5 0.0488(8) 0.0215(5) 0.0233(6) -0.0030(4) -0.0053(5) -0.0021(5)
O6 0.0465(7) 0.0253(6) 0.0215(6) -0.0034(4) -0.0053(5) -0.0017(5)
O7 0.0781(12) 0.0283(7) 0.0568(10) -0.0083(7) -0.0231(9) -0.0067(7)
O8 0.0484(9) 0.0563(10) 0.0268(7) -0.0012(6) -0.0045(6) -0.0012(7)
C1 0.0315(8) 0.0232(7) 0.0215(7) -0.0039(6) -0.0044(6) -0.0068(6)
C2 0.0310(8) 0.0233(7) 0.0217(7) -0.0036(6) -0.0043(6) -0.0070(6)
C3 0.0251(7) 0.0247(7) 0.0233(7) -0.0063(6) -0.0039(6) -0.0061(6)
C4 0.0312(8) 0.0284(8) 0.0207(7) -0.0063(6) -0.0029(6) -0.0070(6)
C5 0.0315(8) 0.0258(7) 0.0211(7) -0.0004(6) -0.0048(6) -0.0072(6)
C6 0.0245(7) 0.0214(7) 0.0224(7) -0.0028(5) -0.0043(5) -0.0052(5)
C7 0.0320(8) 0.0237(7) 0.0270(8) -0.0071(6) -0.0058(6) -0.0063(6)
C8 0.0375(9) 0.0340(9) 0.0323(9) -0.0148(7) -0.0012(7) -0.0100(7)
C9 0.0424(10) 0.0334(9) 0.0335(9) -0.0094(7) -0.0007(7) -0.0170(8)
C10 0.0441(11) 0.0301(9) 0.0446(11) -0.0106(8) -0.0155(8) 0.0004(8)
C11 0.0311(8) 0.0209(7) 0.0256(7) -0.0035(6) -0.0048(6) -0.0032(6)
C12 0.0500(12) 0.0266(8) 0.0465(11) -0.0063(8) -0.0186(9) -0.0099(8)
C13 0.0557(12) 0.0214(8) 0.0330(9) -0.0004(7) -0.0071(8) -0.0020(8)
C14 0.0411(11) 0.0334(10) 0.0527(13) -0.0150(9) 0.0037(9) -0.0015(8)
C15 0.0644(13) 0.0305(9) 0.0238(8) -0.0013(7) -0.0064(8) -0.0136(9)
C16 0.0478(11) 0.0312(9) 0.0267(8) -0.0034(7) -0.0055(7) -0.0119(8)
C17 0.0275(8) 0.0231(7) 0.0226(7) -0.0046(6) -0.0046(6) -0.0035(6)
C18 0.0262(8) 0.0242(7) 0.0228(7) -0.0054(6) -0.0042(6) -0.0028(6)
C19 0.0208(7) 0.0234(7) 0.0250(7) -0.0071(6) -0.0038(5) -0.0027(5)
C20 0.0256(8) 0.0209(7) 0.0277(8) -0.0048(6) -0.0037(6) -0.0039(6)
C21 0.0247(7) 0.0254(7) 0.0219(7) -0.0023(6) -0.0034(6) -0.0047(6)
C22 0.0201(7) 0.0244(7) 0.0213(7) -0.0049(5) -0.0039(5) -0.0037(5)
C23 0.0261(8) 0.0271(8) 0.0267(8) -0.0097(6) -0.0050(6) -0.0005(6)
C24 0.0377(10) 0.0273(8) 0.0373(9) -0.0143(7) -0.0034(7) -0.0039(7)
C25 0.0371(10) 0.0372(10) 0.0320(9) -0.0112(7) 0.0048(7) -0.0050(8)
C26 0.0410(11) 0.0454(11) 0.0439(11) -0.0235(9) -0.0199(9) 0.0060(9)
C27 0.0238(7) 0.0277(7) 0.0220(7) -0.0073(6) -0.0035(5) -0.0022(6)
C28 0.0304(8) 0.0371(9) 0.0216(7) -0.0069(6) -0.0030(6) -0.0042(7)
C29 0.0311(9) 0.0361(9) 0.0330(9) -0.0092(7) -0.0034(7) 0.0045(7)
C30 0.0406(10) 0.0359(9) 0.0314(9) -0.0102(7) -0.0057(7) -0.0132(8)
C31 0.0534(12) 0.0305(9) 0.0318(9) -0.0012(7) -0.0111(8) -0.0076(8)
C32 0.0384(10) 0.0352(9) 0.0301(9) -0.0020(7) -0.0054(7) -0.0007(8)

loop_
_atom_type_symbol
_atom_type_description
_atom_type_scat_dispersion_real
_atom_type_scat_dispersion_imag
_atom_type_scat_source
C C 0.0033 0.0016 'International Tables Vol C Tables 4.2.6.8 and 6.1.1.4'
H H 0.0000 0.0000 'International Tables Vol C Tables 4.2.6.8 and 6.1.1.4'
O O 0.0106 0.0060 'International Tables Vol C Tables 4.2.6.8 and 6.1.1.4'
Rh Rh -1.1178 0.9187 'International Tables Vol C Tables 4.2.6.8 and 6.1.1.4'

loop_
_geom_angle_atom_site_label_1
_geom_angle_atom_site_label_2
_geom_angle_atom_site_label_3
_geom_angle
_geom_angle_site_symmetry_1
_geom_angle_site_symmetry_3
_geom_angle_publ_flag
C15 Rh1 C16 88.91(8) . . ?
C15 Rh1 O1 94.98(7) . . ?
C16 Rh1 O1 174.72(7) . . ?
C15 Rh1 O2 174.84(7) . . ?
C16 Rh1 O2 96.25(7) . . ?
O1 Rh1 O2 79.86(5) . . ?
C15 Rh1 Rh2 91.39(7) . . ?
C16 Rh1 Rh2 92.03(6) . . ?
O1 Rh1 Rh2 91.44(4) . . ?
O2 Rh1 Rh2 88.43(4) . . ?
C31 Rh2 C32 89.66(9) . . ?
C31 Rh2 O5 94.22(7) . . ?
C32 Rh2 O5 175.68(7) . . ?
C31 Rh2 O6 173.96(7) . . ?
C32 Rh2 O6 96.23(7) . . ?
O5 Rh2 O6 79.86(5) . . ?
C31 Rh2 Rh1 94.42(7) . . ?
C32 Rh2 Rh1 90.75(6) . . ?
O5 Rh2 Rh1 90.85(4) . . ?
O6 Rh2 Rh1 86.85(4) . . ?
C1 O1 Rh1 113.67(10) . . ?
C2 O2 Rh1 113.81(10) . . ?
C17 O5 Rh2 113.93(10) . . ?
C18 O6 Rh2 114.01(10) . . ?
O1 C1 C6 122.18(14) . . ?
O1 C1 C2 116.40(14) . . ?
C6 C1 C2 121.42(14) . . ?
O2 C2 C3 122.33(15) . . ?
O2 C2 C1 116.21(14) . . ?
C3 C2 C1 121.45(14) . . ?
C4 C3 C2 115.18(14) . . ?
C4 C3 C7 123.37(14) . . ?
C2 C3 C7 121.41(14) . . ?
C3 C4 C5 123.16(15) . . ?
C3 C4 H4A 118.4 . . ?
C5 C4 H4A 118.4 . . ?
C6 C5 C4 123.69(15) . . ?
C6 C5 H5A 118.2 . . ?
C4 C5 H5A 118.2 . . ?
C5 C6 C1 115.00(14) . . ?
C5 C6 C11 123.74(14) . . ?
C1 C6 C11 121.26(14) . . ?
C3 C7 C8 111.31(14) . . ?
C3 C7 C9 108.74(14) . . ?
C8 C7 C9 107.93(14) . . ?
C3 C7 C10 110.32(14) . . ?
C8 C7 C10 108.16(15) . . ?
C9 C7 C10 110.36(15) . . ?
C7 C8 H8A 109.5 . . ?
C7 C8 H8B 109.5 . . ?
H8A C8 H8B 109.5 . . ?
C7 C8 H8C 109.5 . . ?
H8A C8 H8C 109.5 . . ?
H8B C8 H8C 109.5 . . ?
C7 C9 H9A 109.5 . . ?
C7 C9 H9B 109.5 . . ?
H9A C9 H9B 109.5 . . ?
C7 C9 H9C 109.5 . . ?
H9A C9 H9C 109.5 . . ?
H9B C9 H9C 109.5 . . ?
C7 C10 H10A 109.5 . . ?
C7 C10 H10B 109.5 . . ?
H10A C10 H10B 109.5 . . ?
C7 C10 H10C 109.5 . . ?
H10A C10 H10C 109.5 . . ?
H10B C10 H10C 109.5 . . ?
C6 C11 C14 109.48(15) . . ?
C6 C11 C12 110.06(14) . . ?
C14 C11 C12 109.97(17) . . ?
C6 C11 C13 111.72(14) . . ?
C14 C11 C13 107.73(15) . . ?
C12 C11 C13 107.83(16) . . ?
C11 C12 H12A 109.5 . . ?
C11 C12 H12B 109.5 . . ?
H12A C12 H12B 109.5 . . ?
C11 C12 H12C 109.5 . . ?
H12A C12 H12C 109.5 . . ?
H12B C12 H12C 109.5 . . ?
C11 C13 H13A 109.5 . . ?
C11 C13 H13B 109.5 . . ?
H13A C13 H13B 109.5 . . ?
C11 C13 H13C 109.5 . . ?
H13A C13 H13C 109.5 . . ?
H13B C13 H13C 109.5 . . ?
C11 C14 H14A 109.5 . . ?
C11 C14 H14B 109.5 . . ?
H14A C14 H14B 109.5 . . ?
C11 C14 H14C 109.5 . . ?
H14A C14 H14C 109.5 . . ?
H14B C14 H14C 109.5 . . ?
O3 C15 Rh1 177.89(19) . . ?
O4 C16 Rh1 178.75(19) . . ?
O5 C17 C22 122.45(14) . . ?
O5 C17 C18 115.98(14) . . ?
C22 C17 C18 121.56(14) . . ?
O6 C18 C19 122.57(14) . . ?
O6 C18 C17 116.22(14) . . ?
C19 C18 C17 121.21(14) . . ?
C20 C19 C18 115.10(14) . . ?
C20 C19 C23 123.83(14) . . ?
C18 C19 C23 121.05(14) . . ?
C19 C20 C21 123.63(14) . . ?
C19 C20 H20A 118.2 . . ?
C21 C20 H20A 118.2 . . ?
C22 C21 C20 123.35(15) . . ?
C22 C21 H21A 118.3 . . ?
C20 C21 H21A 118.3 . . ?
C21 C22 C17 115.13(14) . . ?
C21 C22 C27 123.76(14) . . ?
C17 C22 C27 121.08(14) . . ?
C19 C23 C24 112.05(14) . . ?
C19 C23 C25 108.81(14) . . ?
C24 C23 C25 107.70(14) . . ?
C19 C23 C26 109.45(14) . . ?
C24 C23 C26 107.95(15) . . ?
C25 C23 C26 110.87(16) . . ?
C23 C24 H24A 109.5 . . ?
C23 C24 H24B 109.5 . . ?
H24A C24 H24B 109.5 . . ?
C23 C24 H24C 109.5 . . ?
H24A C24 H24C 109.5 . . ?
H24B C24 H24C 109.5 . . ?
C23 C25 H25A 109.5 . . ?
C23 C25 H25B 109.5 . . ?
H25A C25 H25B 109.5 . . ?
C23 C25 H25C 109.5 . . ?
H25A C25 H25C 109.5 . . ?
H25B C25 H25C 109.5 . . ?
C23 C26 H26A 109.5 . . ?
C23 C26 H26B 109.5 . . ?
H26A C26 H26B 109.5 . . ?
C23 C26 H26C 109.5 . . ?
H26A C26 H26C 109.5 . . ?
H26B C26 H26C 109.5 . . ?
C22 C27 C28 111.30(13) . . ?
C22 C27 C29 110.31(13) . . ?
C28 C27 C29 108.04(14) . . ?
C22 C27 C30 109.25(14) . . ?
C28 C27 C30 108.25(14) . . ?
C29 C27 C30 109.65(15) . . ?
C27 C28 H28A 109.5 . . ?
C27 C28 H28B 109.5 . . ?
H28A C28 H28B 109.5 . . ?
C27 C28 H28C 109.5 . . ?
H28A C28 H28C 109.5 . . ?
H28B C28 H28C 109.5 . . ?
C27 C29 H29A 109.5 . . ?
C27 C29 H29B 109.5 . . ?
H29A C29 H29B 109.5 . . ?
C27 C29 H29C 109.5 . . ?
H29A C29 H29C 109.5 . . ?
H29B C29 H29C 109.5 . . ?
C27 C30 H30A 109.5 . . ?
C27 C30 H30B 109.5 . . ?
H30A C30 H30B 109.5 . . ?
C27 C30 H30C 109.5 . . ?
H30A C30 H30C 109.5 . . ?
H30B C30 H30C 109.5 . . ?
O7 C31 Rh2 177.40(19) . . ?
O8 C32 Rh2 179.51(19) . . ?

loop_
_geom_bond_atom_site_label_1
_geom_bond_atom_site_label_2
_geom_bond_distance
_geom_bond_site_symmetry_2
_geom_bond_publ_flag
Rh1 C15 1.849(2) . ?
Rh1 C16 1.8553(18) . ?
Rh1 O1 2.0244(12) . ?
Rh1 O2 2.0241(12) . ?
Rh1 Rh2 3.1853(3) . ?
Rh2 C31 1.853(2) . ?
Rh2 C32 1.8602(19) . ?
Rh2 O5 2.0221(12) . ?
Rh2 O6 2.0228(12) . ?
O1 C1 1.3032(19) . ?
O2 C2 1.3030(19) . ?
O3 C15 1.132(2) . ?
O4 C16 1.132(2) . ?
O5 C17 1.3049(19) . ?
O6 C18 1.299(2) . ?
O7 C31 1.130(2) . ?
O8 C32 1.131(2) . ?
C1 C6 1.430(2) . ?
C1 C2 1.444(2) . ?
C2 C3 1.430(2) . ?
C3 C4 1.375(2) . ?
C3 C7 1.527(2) . ?
C4 C5 1.421(2) . ?
C4 H4A 0.9500 . ?
C5 C6 1.374(2) . ?
C5 H5A 0.9500 . ?
C6 C11 1.524(2) . ?
C7 C8 1.530(2) . ?
C7 C9 1.540(3) . ?
C7 C10 1.538(2) . ?
C8 H8A 0.9800 . ?
C8 H8B 0.9800 . ?
C8 H8C 0.9800 . ?
C9 H9A 0.9800 . ?
C9 H9B 0.9800 . ?
C9 H9C 0.9800 . ?
C10 H10A 0.9800 . ?
C10 H10B 0.9800 . ?
C10 H10C 0.9800 . ?
C11 C14 1.533(3) . ?
C11 C12 1.533(3) . ?
C11 C13 1.529(2) . ?
C12 H12A 0.9800 . ?
C12 H12B 0.9800 . ?
C12 H12C 0.9800 . ?
C13 H13A 0.9800 . ?
C13 H13B 0.9800 . ?
C13 H13C 0.9800 . ?
C14 H14A 0.9800 . ?
C14 H14B 0.9800 . ?
C14 H14C 0.9800 . ?
C17 C22 1.426(2) . ?
C17 C18 1.451(2) . ?
C18 C19 1.426(2) . ?
C19 C20 1.375(2) . ?
C19 C23 1.526(2) . ?
C20 C21 1.420(2) . ?
C20 H20A 0.9500 . ?
C21 C22 1.372(2) . ?
C21 H21A 0.9500 . ?
C22 C27 1.526(2) . ?
C23 C24 1.531(2) . ?
C23 C25 1.533(3) . ?
C23 C26 1.538(2) . ?
C24 H24A 0.9800 . ?
C24 H24B 0.9800 . ?
C24 H24C 0.9800 . ?
C25 H25A 0.9800 . ?
C25 H25B 0.9800 . ?
C25 H25C 0.9800 . ?
C26 H26A 0.9800 . ?
C26 H26B 0.9800 . ?
C26 H26C 0.9800 . ?
C27 C28 1.532(2) . ?
C27 C29 1.538(2) . ?
C27 C30 1.536(2) . ?
C28 H28A 0.9800 . ?
C28 H28B 0.9800 . ?
C28 H28C 0.9800 . ?
C29 H29A 0.9800 . ?
C29 H29B 0.9800 . ?
C29 H29C 0.9800 . ?
C30 H30A 0.9800 . ?
C30 H30B 0.9800 . ?
C30 H30C 0.9800 . ?
